data_7100312
loop_
_publ_author_name
'Philip Gale'
'Mark E. Light'
'Stephen Loeb'
'Ismael El Drubi Vega'

_publ_section_title
;
NH vs. CH hydrogen bond formation in metal-organic
anion receptors containing pyrrolylpyridine ligands
;
_journal_name_full 'Chemical Communications'
_journal_paper_doi 10.1039/b510506d
_journal_year 2005
_chemical_formula_sum 'C38 H40 N8 O7 Pt S2'
_chemical_formula_weight 979.99
_space_group_IT_number 2
_symmetry_cell_setting triclinic
_symmetry_space_group_name_Hall '-P 1'
_symmetry_space_group_name_H-M 'P -1'
_cell_angle_alpha 81.7900(17)
_cell_angle_beta 73.7421(16)
_cell_angle_gamma 69.2406(14)
_cell_formula_units_Z 1
_cell_length_a 9.0591(2)
_cell_length_b 10.4890(3)
_cell_length_c 11.0851(3)
_cell_measurement_temperature 120(2)
_cell_volume 944.43(4)
_diffrn_ambient_temperature 120(2)
_exptl_crystal_density_diffrn 1.724
_cod_depositor_comments
;
The following automatic conversions were performed:
'_symmetry_cell_setting' value 'Triclinic' changed to 'triclinic'
according to '/home/saulius/struct/CIF-dictionaries/cif_core.dic'
dictionary named 'cif_core.dic' version 2.4.1 from 2010-06-29.

Automatic conversion script
Id: cif_fix_enum 1527 2010-12-29 10:47:43Z saulius 
;
_cod_database_code 7100312

loop_
_symmetry_equiv_pos_as_xyz
'x, y, z'
'-x, -y, -z'

loop_
_atom_site_label
_atom_site_type_symbol
_atom_site_fract_x
_atom_site_fract_y
_atom_site_fract_z
_atom_site_U_iso_or_equiv
_atom_site_adp_type
_atom_site_occupancy
_atom_site_symmetry_multiplicity
_atom_site_calc_flag
_atom_site_refinement_flags
_atom_site_disorder_assembly
_atom_site_disorder_group
Pt1 Pt 0.5000 0.5000 0.0000 0.03437(9) Uani 1 2 d S . .
S1A S 0.32299(15) 0.20600(12) 0.28121(11) 0.0526(3) Uani 0.60 1 d P A 1
O1A O 0.2784(8) 0.3159(7) 0.1959(6) 0.0702(8) Uani 0.60 1 d P A 1
O2A O 0.4645(8) 0.0903(7) 0.2103(6) 0.0702(8) Uani 0.60 1 d P A 1
O3A O 0.3911(8) 0.2344(7) 0.3779(6) 0.0702(8) Uani 0.60 1 d P A 1
C19A C 0.1703(7) 0.1375(7) 0.3564(5) 0.0703(15) Uani 0.60 1 d P A 1
H19A H 0.0639 0.2056 0.3541 0.105 Uiso 0.60 1 calc PR A 1
H19B H 0.1752 0.1115 0.4441 0.105 Uiso 0.60 1 calc PR A 1
H19C H 0.1855 0.0566 0.3134 0.105 Uiso 0.60 1 calc PR A 1
S1B S 0.32299(15) 0.20600(12) 0.28121(11) 0.0526(3) Uani 0.40 1 d P B 2
O1B O 0.2270(12) 0.3548(10) 0.3045(10) 0.0702(8) Uani 0.40 1 d P B 2
O2B O 0.3531(12) 0.1813(10) 0.1538(9) 0.0702(8) Uani 0.40 1 d P B 2
O3B O 0.4442(12) 0.1537(11) 0.3427(10) 0.0702(8) Uani 0.40 1 d P B 2
C19B C 0.1703(7) 0.1375(7) 0.3564(5) 0.0703(15) Uani 0.40 1 d P B 2
H19D H 0.1748 0.1121 0.4442 0.105 Uiso 0.40 1 calc PR B 2
H19E H 0.1859 0.0563 0.3137 0.105 Uiso 0.40 1 calc PR B 2
H19F H 0.0639 0.2054 0.3537 0.105 Uiso 0.40 1 calc PR B 2
N1 N 0.5154(4) 0.3999(3) -0.1480(3) 0.0359(7) Uani 1 1 d . . .
N3 N 0.7248(4) 0.3754(3) 0.0093(3) 0.0335(6) Uani 1 1 d . . .
C14 C 0.7444(5) 0.2588(4) 0.0812(3) 0.0360(8) Uani 1 1 d . . .
H14 H 0.6501 0.2364 0.1262 0.043 Uiso 1 1 calc R . .
N4 N 0.7831(5) 0.0111(4) 0.2500(4) 0.0523(9) Uani 1 1 d . . .
H4 H 0.6802 0.0584 0.2536 0.063 Uiso 1 1 calc R . .
C6 C 0.6974(5) 0.4075(4) -0.4943(4) 0.0398(8) Uani 1 1 d . . .
C4 C 0.6096(4) 0.3692(4) -0.3711(4) 0.0373(8) Uani 1 1 d . . .
C10 C 0.8577(5) 0.4081(5) -0.0547(4) 0.0443(9) Uani 1 1 d . . .
H10 H 0.8449 0.4903 -0.1056 0.053 Uiso 1 1 calc R . .
C5 C 0.5901(4) 0.4357(4) -0.2638(3) 0.0384(8) Uani 1 1 d . . .
H5 H 0.6314 0.5091 -0.2735 0.046 Uiso 1 1 calc R . .
C12 C 1.0318(5) 0.2049(5) 0.0254(4) 0.0477(10) Uani 1 1 d . . .
H12 H 1.1381 0.1468 0.0298 0.057 Uiso 1 1 calc R . .
N2 N 0.7585(5) 0.5125(4) -0.5127(3) 0.0523(9) Uani 1 1 d . . .
H92 H 0.7480 0.5660 -0.4544 0.063 Uiso 1 1 calc R . .
C13 C 0.8964(5) 0.1692(4) 0.0928(4) 0.0399(8) Uani 1 1 d . . .
C3 C 0.5455(5) 0.2643(4) -0.3534(4) 0.0461(9) Uani 1 1 d . . .
H3 H 0.5529 0.2180 -0.4237 0.055 Uiso 1 1 calc R . .
C7 C 0.7384(6) 0.3516(5) -0.6080(4) 0.0521(11) Uani 1 1 d . . .
H7 H 0.7118 0.2768 -0.6241 0.063 Uiso 1 1 calc R . .
C8 C 0.8269(6) 0.4245(5) -0.6969(4) 0.0547(11) Uani 1 1 d . . .
H8 H 0.8709 0.4085 -0.7840 0.066 Uiso 1 1 calc R . .
C11 C 1.0116(5) 0.3244(5) -0.0478(4) 0.0489(10) Uani 1 1 d . . .
H11 H 1.1039 0.3491 -0.0935 0.059 Uiso 1 1 calc R . .
C15 C 0.9121(5) 0.0452(4) 0.1752(4) 0.0457(9) Uani 1 1 d . . .
C1 C 0.4564(5) 0.2967(4) -0.1319(4) 0.0447(9) Uani 1 1 d . . .
H1 H 0.4041 0.2713 -0.0497 0.054 Uiso 1 1 calc R . .
C2 C 0.4706(6) 0.2266(5) -0.2334(4) 0.0519(10) Uani 1 1 d . . .
H2 H 0.4292 0.1530 -0.2209 0.062 Uiso 1 1 calc R . .
C16 C 1.0506(6) -0.0561(5) 0.1969(5) 0.0601(13) Uani 1 1 d . . .
H16 H 1.1601 -0.0614 0.1573 0.072 Uiso 1 1 calc R . .
C9 C 0.8375(6) 0.5210(5) -0.6352(4) 0.0557(11) Uani 1 1 d . . .
H9 H 0.8919 0.5851 -0.6718 0.067 Uiso 1 1 calc R . .
C18 C 0.8367(7) -0.1075(5) 0.3189(5) 0.0616(13) Uani 1 1 d . . .
H18 H 0.7703 -0.1523 0.3779 0.074 Uiso 1 1 calc R . .
C17 C 1.0003(7) -0.1490(5) 0.2878(5) 0.0649(13) Uani 1 1 d . . .
H17 H 1.0699 -0.2281 0.3219 0.078 Uiso 1 1 calc R . .
O4 O 0.6033(10) 0.0000(9) 0.9899(8) 0.074(2) Uani 0.50 1 d PD . .
H98 H 0.569(10) -0.009(9) 0.929(6) 0.058 Uiso 0.50 1 d PD . .
H99 H 0.534(8) 0.062(8) 1.037(7) 0.058 Uiso 0.50 1 d PD . .

loop_
_atom_site_aniso_label
_atom_site_aniso_U_11
_atom_site_aniso_U_22
_atom_site_aniso_U_33
_atom_site_aniso_U_23
_atom_site_aniso_U_13
_atom_site_aniso_U_12
Pt1 0.03566(12) 0.04423(14) 0.02320(11) -0.00391(8) -0.00592(7) -0.01339(9)
S1A 0.0637(7) 0.0522(6) 0.0438(6) -0.0037(5) -0.0065(5) -0.0262(5)
O1A 0.0672(19) 0.073(2) 0.0699(19) -0.0126(16) -0.0139(15) -0.0215(15)
O2A 0.0672(19) 0.073(2) 0.0699(19) -0.0126(16) -0.0139(15) -0.0215(15)
O3A 0.0672(19) 0.073(2) 0.0699(19) -0.0126(16) -0.0139(15) -0.0215(15)
C19A 0.074(3) 0.095(4) 0.056(3) 0.010(3) -0.018(3) -0.049(3)
S1B 0.0637(7) 0.0522(6) 0.0438(6) -0.0037(5) -0.0065(5) -0.0262(5)
O1B 0.0672(19) 0.073(2) 0.0699(19) -0.0126(16) -0.0139(15) -0.0215(15)
O2B 0.0672(19) 0.073(2) 0.0699(19) -0.0126(16) -0.0139(15) -0.0215(15)
O3B 0.0672(19) 0.073(2) 0.0699(19) -0.0126(16) -0.0139(15) -0.0215(15)
C19B 0.074(3) 0.095(4) 0.056(3) 0.010(3) -0.018(3) -0.049(3)
N1 0.0343(15) 0.0466(18) 0.0278(14) -0.0031(13) -0.0104(12) -0.0118(14)
N3 0.0335(15) 0.0446(17) 0.0239(14) -0.0055(13) -0.0062(11) -0.0138(13)
C14 0.0369(19) 0.045(2) 0.0301(17) -0.0093(15) -0.0079(14) -0.0156(16)
N4 0.052(2) 0.050(2) 0.058(2) 0.0077(18) -0.0243(18) -0.0164(17)
C6 0.038(2) 0.046(2) 0.0322(18) -0.0077(16) -0.0080(15) -0.0075(16)
C4 0.0347(18) 0.041(2) 0.0342(18) -0.0056(16) -0.0108(15) -0.0063(16)
C10 0.044(2) 0.063(3) 0.0296(18) -0.0063(18) -0.0038(16) -0.025(2)
C5 0.0360(19) 0.045(2) 0.0305(18) -0.0073(16) -0.0056(15) -0.0091(16)
C12 0.038(2) 0.066(3) 0.038(2) -0.016(2) -0.0080(17) -0.0114(19)
N2 0.068(2) 0.059(2) 0.0338(17) -0.0135(16) -0.0008(16) -0.0308(19)
C13 0.041(2) 0.047(2) 0.0330(18) -0.0103(16) -0.0115(16) -0.0107(17)
C3 0.050(2) 0.052(2) 0.039(2) -0.0126(18) -0.0100(18) -0.0167(19)
C7 0.069(3) 0.052(2) 0.033(2) -0.0122(18) -0.0027(19) -0.022(2)
C8 0.059(3) 0.064(3) 0.034(2) -0.015(2) -0.0007(19) -0.016(2)
C11 0.035(2) 0.071(3) 0.041(2) -0.011(2) -0.0034(17) -0.020(2)
C15 0.048(2) 0.047(2) 0.041(2) -0.0106(18) -0.0162(18) -0.0068(18)
C1 0.048(2) 0.052(2) 0.035(2) -0.0026(18) -0.0054(17) -0.0214(19)
C2 0.060(3) 0.058(3) 0.045(2) -0.008(2) -0.010(2) -0.029(2)
C16 0.050(3) 0.065(3) 0.061(3) -0.020(2) -0.022(2) -0.001(2)
C9 0.063(3) 0.061(3) 0.039(2) -0.004(2) 0.001(2) -0.025(2)
C18 0.081(4) 0.051(3) 0.063(3) 0.010(2) -0.041(3) -0.022(3)
C17 0.077(4) 0.052(3) 0.066(3) -0.003(2) -0.037(3) -0.006(2)
O4 0.068(5) 0.081(5) 0.063(5) -0.011(4) -0.027(4) -0.004(4)

loop_
_geom_bond_atom_site_label_1
_geom_bond_atom_site_label_2
_geom_bond_distance
_geom_bond_site_symmetry_2
_geom_bond_publ_flag
Pt1 N3 2.014(3) 2_665 ?
Pt1 N3 2.014(3) . ?
Pt1 N1 2.018(3) 2_665 ?
Pt1 N1 2.018(3) . ?
S1A O1A 1.399(7) . ?
S1A O3A 1.487(7) . ?
S1A O2A 1.529(6) . ?
S1A C19A 1.736(5) . ?
N1 C1 1.339(5) . ?
N1 C5 1.343(5) . ?
N3 C14 1.346(5) . ?
N3 C10 1.346(5) . ?
C14 C13 1.394(6) . ?
N4 C15 1.359(6) . ?
N4 C18 1.368(6) . ?
C6 C7 1.366(6) . ?
C6 N2 1.366(6) . ?
C6 C4 1.456(5) . ?
C4 C3 1.383(6) . ?
C4 C5 1.401(5) . ?
C10 C11 1.376(6) . ?
C12 C11 1.375(7) . ?
C12 C13 1.391(6) . ?
N2 C9 1.353(6) . ?
C13 C15 1.466(6) . ?
C3 C2 1.386(6) . ?
C7 C8 1.406(7) . ?
C8 C9 1.344(7) . ?
C15 C16 1.383(6) . ?
C1 C2 1.382(6) . ?
C16 C17 1.396(8) . ?
C18 C17 1.343(8) . ?
